data_1567027
loop_
_publ_author_name
'Mol\<canov, Kre\<simir'
'Mila\<sinovi\'c, Valentina'
'Koji\'c-Prodi\'c, Biserka'
'Maltar-Strme\<cki, Nadica'
'You, Jiangyang'
'\<Santi\'c, Ana'
'Kani\<zaj, Lidija'
'Stilinovi\'c, Vladimir'
'Fotovi\'c, Luka'

_publ_section_title
;
 Semiconductive 2D arrays of pancake-bonded oligomers of partially charged
 TCNQ radicals
;
_journal_issue 4
_journal_name_full IUCrJ
_journal_page_first
;
;
_journal_paper_doi 10.1107/S2052252522004717
_journal_volume 9
_journal_year 2022
_chemical_formula_moiety '2(C12 H4 N4), 2(C6 H7 Br N), I'
_chemical_formula_sum 'C36 H22 Br2 I N10'
_chemical_formula_weight 881.35
_space_group_IT_number 2
_space_group_name_Hall '-P 1'
_space_group_name_H-M_alt 'P -1'
_symmetry_cell_setting triclinic
_symmetry_space_group_name_Hall '-P 1'
_symmetry_space_group_name_H-M 'P -1'
_atom_sites_solution_hydrogens geom
_audit_creation_date 2020-10-02T11:36:54-00:00
_audit_creation_method 'WinGX routine CIF_UPDATE'
_cell_angle_alpha 105.159(2)
_cell_angle_beta 90.971(3)
_cell_angle_gamma 98.382(3)
_cell_formula_units_Z 2
_cell_length_a 7.5693(3)
_cell_length_b 13.0300(3)
_cell_length_c 18.5239(5)
_cell_measurement_reflns_used 11346
_cell_measurement_temperature 100(2)
_cell_measurement_theta_max 76.251
_cell_measurement_theta_min 3.547
_cell_volume 1741.66(10)
_computing_cell_refinement 'CrysAlisPro 1.171.39.46 (Rigaku OD, 2018)'
_computing_data_collection 'CrysAlisPro 1.171.39.46 (Rigaku OD, 2018)'
_computing_data_reduction 'CrysAlisPro 1.171.39.46 (Rigaku OD, 2018)'
_computing_structure_refinement 'SHELXL-2017/1 (Sheldrick, 2017)'
_diffrn_ambient_temperature 100(2)
_diffrn_detector_area_resol_mean 10.4323
_diffrn_measured_fraction_theta_full 0.996
_diffrn_measured_fraction_theta_max 0.978
_diffrn_measurement_device_type 'Xcalibur, Ruby, Nova'
_diffrn_measurement_method '\w scans'
_diffrn_radiation_monochromator mirror
_diffrn_radiation_type CuK\a
_diffrn_radiation_wavelength 1.54184
_diffrn_reflns_av_R_equivalents 0.0504
_diffrn_reflns_av_unetI/netI 0.0616
_diffrn_reflns_Laue_measured_fraction_full 0.996
_diffrn_reflns_Laue_measured_fraction_max 0.978
_diffrn_reflns_limit_h_max 9
_diffrn_reflns_limit_h_min -9
_diffrn_reflns_limit_k_max 16
_diffrn_reflns_limit_k_min -15
_diffrn_reflns_limit_l_max 21
_diffrn_reflns_limit_l_min -23
_diffrn_reflns_number 15827
_diffrn_reflns_point_group_measured_fraction_full 0.996
_diffrn_reflns_point_group_measured_fraction_max 0.978
_diffrn_reflns_theta_full 67.684
_diffrn_reflns_theta_max 76.368
_diffrn_reflns_theta_min 3.558
_diffrn_source 'micro-focus sealed X-ray tube'
_exptl_absorpt_coefficient_mu 10.252
_exptl_absorpt_correction_T_max 1
_exptl_absorpt_correction_T_min 0.34599
_exptl_absorpt_correction_type multi-scan
_exptl_absorpt_process_details
;
        CrysAlisPro 1.171.39.46 (Rigaku Oxford Diffraction, 2018)
        Empirical absorption correction using spherical harmonics,
 implemented in SCALE3 ABSPACK scaling algorithm.
;
_exptl_crystal_colour black
_exptl_crystal_density_diffrn 1.681
_exptl_crystal_description prism
_exptl_crystal_F_000 862
_exptl_crystal_size_max 0.31
_exptl_crystal_size_mid 0.14
_exptl_crystal_size_min 0.12
_refine_diff_density_max 1.313
_refine_diff_density_min -1.421
_refine_diff_density_rms 0.132
_refine_ls_extinction_method none
_refine_ls_goodness_of_fit_ref 0.898
_refine_ls_hydrogen_treatment constr
_refine_ls_matrix_type full
_refine_ls_number_parameters 442
_refine_ls_number_reflns 7163
_refine_ls_number_restraints 0
_refine_ls_restrained_S_all 0.898
_refine_ls_R_factor_all 0.0414
_refine_ls_R_factor_gt 0.0381
_refine_ls_shift/su_max 0.003
_refine_ls_shift/su_mean 0
_refine_ls_structure_factor_coef Fsqd
_refine_ls_weighting_details 'w=1/[\s^2^(Fo^2^)+(0.0885P)^2^+1.3487P] where P=(Fo^2^+2Fc^2^)/3'
_refine_ls_weighting_scheme calc
_refine_ls_wR_factor_ref 0.1125
_reflns_number_gt 6810
_reflns_number_total 7163
_reflns_threshold_expression 'I > 2\s(I)'
_cod_data_source_file lq5043.cif
_cod_data_source_block tcnq_3brme_100k
_cod_original_cell_volume 1741.67(9)
_cod_database_code 1567027

loop_
_space_group_symop_id
_space_group_symop_operation_xyz
1 x,y,z
2 -x,-y,-z

loop_
_atom_site_label
_atom_site_fract_x
_atom_site_fract_y
_atom_site_fract_z
_atom_site_U_iso_or_equiv
_atom_site_adp_type
_atom_site_calc_flag
_atom_site_occupancy
_atom_site_disorder_assembly
_atom_site_disorder_group
_atom_site_type_symbol
I1 0.75691(2) 0.71798(2) 0.51287(2) 0.02400(9) Uani d 1 . . I
Br1A 0.39800(5) 0.87441(3) 0.56359(2) 0.02991(11) Uani d 1 . . Br
N5A -0.0558(4) 0.9575(3) 0.66353(15) 0.0253(6) Uani d 1 . . N
C13A 0.0815(5) 0.9060(3) 0.63888(18) 0.0258(7) Uani d 1 . . C
H13A 0.092003 0.841266 0.649646 0.031 Uiso calc 1 . . H
C14A 0.2071(5) 0.9491(3) 0.59758(18) 0.0265(7) Uani d 1 . . C
C15A 0.1911(5) 1.0451(3) 0.58057(19) 0.0295(7) Uani d 1 . . C
H15A 0.275315 1.075125 0.552943 0.035 Uiso calc 1 . . H
C16A 0.0447(5) 1.0949(3) 0.6063(2) 0.0332(8) Uani d 1 . . C
H16A 0.029721 1.158894 0.595314 0.04 Uiso calc 1 . . H
C17A -0.0779(5) 1.0499(3) 0.64775(19) 0.0302(7) Uani d 1 . . C
H17A -0.175568 1.083319 0.664754 0.036 Uiso calc 1 . . H
C18A -0.1902(5) 0.9089(3) 0.70752(19) 0.0289(7) Uani d 1 . . C
H18A -0.279789 0.954495 0.721212 0.043 Uiso calc 1 . . H
H18B -0.245365 0.8393 0.677787 0.043 Uiso calc 1 . . H
H18C -0.132083 0.901644 0.751993 0.043 Uiso calc 1 . . H
Br1B 1.12547(5) 0.61390(3) 0.41964(2) 0.02826(11) Uani d 1 . . Br
N5B 1.5756(4) 0.4799(2) 0.35980(15) 0.0252(6) Uani d 1 . . N
C13B 1.4176(5) 0.4995(3) 0.38853(18) 0.0242(6) Uani d 1 . . C
H13B 1.361719 0.457953 0.417956 0.029 Uiso calc 1 . . H
C14B 1.3391(4) 0.5823(3) 0.37379(18) 0.0255(6) Uani d 1 . . C
C15B 1.4216(5) 0.6433(3) 0.3293(2) 0.0298(7) Uani d 1 . . C
H15B 1.368502 0.697824 0.318233 0.036 Uiso calc 1 . . H
C16B 1.5852(5) 0.6215(3) 0.30166(19) 0.0301(7) Uani d 1 . . C
H16B 1.643425 0.661949 0.272034 0.036 Uiso calc 1 . . H
C17B 1.6611(5) 0.5400(3) 0.31810(18) 0.0258(7) Uani d 1 . . C
H17B 1.771882 0.526289 0.300347 0.031 Uiso calc 1 . . H
C18B 1.6615(5) 0.3943(3) 0.3781(2) 0.0326(8) Uani d 1 . . C
H18D 1.772239 0.389809 0.35376 0.049 Uiso calc 1 . . H
H18E 1.684636 0.410739 0.431306 0.049 Uiso calc 1 . . H
H18F 1.583535 0.326626 0.361014 0.049 Uiso calc 1 . . H
N1A 1.0316(4) 1.0961(3) 1.10503(17) 0.0315(6) Uani d 1 . . N
N2A 0.5220(4) 1.1256(3) 0.71904(17) 0.0309(6) Uani d 1 . . N
N3A 0.5639(5) 1.1455(3) 1.23150(18) 0.0355(7) Uani d 1 . . N
N4A 0.0048(4) 1.1389(3) 0.82587(17) 0.0298(6) Uani d 1 . . N
C1A 0.8841(5) 1.1083(3) 1.10365(17) 0.0244(6) Uani d 1 . . C
C2A 0.7004(4) 1.1218(3) 1.10263(17) 0.0209(6) Uani d 1 . . C
C3A 0.6084(4) 1.1225(2) 1.03691(17) 0.0204(6) Uani d 1 . . C
C4A 0.6993(4) 1.1112(3) 0.96830(17) 0.0215(6) Uani d 1 . . C
H4A 0.819233 1.102918 0.968024 0.026 Uiso calc 1 . . H
C5A 0.6120(4) 1.1124(3) 0.90400(17) 0.0225(6) Uani d 1 . . C
H5A 0.673259 1.105558 0.86031 0.027 Uiso calc 1 . . H
C6A 0.4264(4) 1.1242(2) 0.90247(17) 0.0207(6) Uani d 1 . . C
C7A 0.3406(4) 1.1272(3) 0.83539(18) 0.0222(6) Uani d 1 . . C
C8A 0.4382(5) 1.1260(3) 0.77034(18) 0.0240(6) Uani d 1 . . C
C9A 0.6217(5) 1.1357(3) 1.17332(18) 0.0250(6) Uani d 1 . . C
C10A 0.4235(4) 1.1333(2) 1.03529(17) 0.0204(6) Uani d 1 . . C
H10A 0.362307 1.1403 1.078993 0.025 Uiso calc 1 . . H
C11A 0.3355(4) 1.1333(3) 0.97044(17) 0.0215(6) Uani d 1 . . C
H11A 0.214591 1.139357 0.97039 0.026 Uiso calc 1 . . H
C12A 0.1555(4) 1.1344(3) 0.83040(17) 0.0224(6) Uani d 1 . . C
N1B 0.5435(4) 1.3688(3) 1.16869(17) 0.0299(6) Uani d 1 . . N
N2B 0.0093(4) 1.3736(3) 0.76948(17) 0.0338(7) Uani d 1 . . N
N3B 0.0246(5) 1.3360(3) 1.27008(18) 0.0369(7) Uani d 1 . . N
N4B -0.4931(4) 1.3798(2) 0.88192(16) 0.0272(6) Uani d 1 . . N
C1B 0.3914(5) 1.3678(3) 1.16406(18) 0.0245(6) Uani d 1 . . C
C2B 0.2033(4) 1.3660(3) 1.15800(18) 0.0232(6) Uani d 1 . . C
C3B 0.1165(4) 1.3728(2) 1.09241(17) 0.0208(6) Uani d 1 . . C
C4B 0.2118(4) 1.3766(2) 1.02693(18) 0.0216(6) Uani d 1 . . C
H4B 0.335177 1.378759 1.028752 0.026 Uiso calc 1 . . H
C5B 0.1251(4) 1.3773(3) 0.96163(17) 0.0208(6) Uani d 1 . . C
H5B 0.189782 1.378659 0.919567 0.025 Uiso calc 1 . . H
C6B -0.0648(4) 1.3758(2) 0.95755(17) 0.0201(6) Uani d 1 . . C
C7B -0.1537(4) 1.3766(3) 0.89109(17) 0.0214(6) Uani d 1 . . C
C8B -0.0630(5) 1.3746(3) 0.82369(18) 0.0251(6) Uani d 1 . . C
C9B 0.1051(5) 1.3510(3) 1.22027(18) 0.0260(7) Uani d 1 . . C
C10B -0.0726(4) 1.3725(3) 1.08860(18) 0.0218(6) Uani d 1 . . C
H10B -0.137051 1.370965 1.1307 0.026 Uiso calc 1 . . H
C11B -0.1596(4) 1.3746(3) 1.02390(17) 0.0210(6) Uani d 1 . . C
H11B -0.28229 1.37523 1.022798 0.025 Uiso calc 1 . . H
C12B -0.3414(5) 1.3777(3) 0.88617(17) 0.0225(6) Uani d 1 . . C

loop_
_atom_site_aniso_label
_atom_site_aniso_U_11
_atom_site_aniso_U_22
_atom_site_aniso_U_33
_atom_site_aniso_U_12
_atom_site_aniso_U_13
_atom_site_aniso_U_23
I1 0.02414(13) 0.02709(13) 0.02008(12) 0.00156(9) 0.00465(8) 0.00621(8)
Br1A 0.02532(19) 0.0339(2) 0.03088(18) 0.00651(14) 0.00592(14) 0.00810(15)
N5A 0.0256(14) 0.0325(15) 0.0175(12) -0.0008(12) 0.0008(10) 0.0089(11)
C13A 0.0255(16) 0.0276(16) 0.0223(14) 0.0023(13) -0.0003(12) 0.0041(12)
C14A 0.0226(15) 0.0316(17) 0.0232(15) 0.0016(13) -0.0004(12) 0.0050(13)
C15A 0.0266(17) 0.0371(19) 0.0271(15) 0.0046(14) 0.0060(13) 0.0126(14)
C16A 0.0308(18) 0.038(2) 0.0380(18) 0.0108(15) 0.0090(15) 0.0199(16)
C17A 0.0327(18) 0.0379(19) 0.0247(15) 0.0152(15) 0.0052(13) 0.0113(14)
C18A 0.0284(17) 0.0326(18) 0.0247(15) 0.0003(14) 0.0056(13) 0.0080(13)
Br1B 0.02328(18) 0.0353(2) 0.02728(18) 0.00585(14) 0.00280(13) 0.00945(14)
N5B 0.0268(14) 0.0293(14) 0.0188(12) 0.0022(12) 0.0044(10) 0.0063(11)
C13B 0.0235(15) 0.0304(17) 0.0198(13) 0.0043(13) 0.0055(11) 0.0085(12)
C14B 0.0205(15) 0.0311(17) 0.0212(14) -0.0003(13) 0.0004(11) 0.0027(12)
C15B 0.0306(18) 0.0361(19) 0.0259(15) 0.0048(14) 0.0001(13) 0.0142(14)
C16B 0.0309(18) 0.0402(19) 0.0208(15) -0.0027(15) 0.0014(13) 0.0155(14)
C17B 0.0232(16) 0.0324(17) 0.0192(14) -0.0020(13) 0.0021(12) 0.0056(12)
C18B 0.0305(18) 0.0345(19) 0.0380(19) 0.0081(15) 0.0115(14) 0.0165(15)
N1A 0.0246(15) 0.0401(17) 0.0314(14) 0.0054(13) 0.0003(11) 0.0121(13)
N2A 0.0337(16) 0.0356(16) 0.0262(14) 0.0082(13) 0.0033(12) 0.0116(12)
N3A 0.0391(18) 0.0397(18) 0.0261(14) -0.0004(14) 0.0067(13) 0.0093(13)
N4A 0.0257(15) 0.0355(16) 0.0282(14) 0.0052(12) 0.0019(11) 0.0080(12)
C1A 0.0283(17) 0.0255(16) 0.0186(13) 0.0003(13) 0.0017(12) 0.0063(12)
C2A 0.0218(15) 0.0202(14) 0.0206(14) 0.0013(11) 0.0035(11) 0.0065(11)
C3A 0.0229(15) 0.0162(13) 0.0210(14) 0.0014(11) 0.0032(11) 0.0038(11)
C4A 0.0195(14) 0.0229(15) 0.0221(14) 0.0028(11) 0.0048(11) 0.0061(11)
C5A 0.0218(15) 0.0257(15) 0.0200(13) 0.0022(12) 0.0050(11) 0.0068(11)
C6A 0.0216(14) 0.0195(14) 0.0211(14) 0.0019(11) 0.0007(11) 0.0063(11)
C7A 0.0227(15) 0.0230(15) 0.0219(14) 0.0042(12) 0.0026(12) 0.0073(11)
C8A 0.0256(16) 0.0261(16) 0.0221(15) 0.0035(12) -0.0015(12) 0.0103(12)
C9A 0.0258(16) 0.0265(16) 0.0230(15) 0.0008(13) 0.0026(12) 0.0091(12)
C10A 0.0226(15) 0.0187(14) 0.0191(13) 0.0016(11) 0.0041(11) 0.0044(11)
C11A 0.0213(14) 0.0202(14) 0.0233(14) 0.0041(11) 0.0030(11) 0.0058(11)
C12A 0.0262(16) 0.0234(15) 0.0183(13) 0.0035(12) 0.0007(11) 0.0070(11)
N1B 0.0231(15) 0.0352(16) 0.0298(14) 0.0051(12) 0.0002(11) 0.0058(12)
N2B 0.0317(16) 0.0464(19) 0.0254(14) 0.0071(14) 0.0065(12) 0.0122(13)
N3B 0.0320(17) 0.053(2) 0.0272(15) 0.0071(15) 0.0053(13) 0.0130(14)
N4B 0.0203(14) 0.0316(15) 0.0304(14) 0.0008(11) 0.0002(11) 0.0113(12)
C1B 0.0263(17) 0.0245(15) 0.0217(14) 0.0041(12) 0.0007(12) 0.0040(12)
C2B 0.0200(15) 0.0231(15) 0.0254(15) 0.0028(12) 0.0022(12) 0.0047(12)
C3B 0.0215(15) 0.0199(14) 0.0223(14) 0.0039(11) 0.0032(11) 0.0075(11)
C4B 0.0177(14) 0.0210(14) 0.0261(15) 0.0031(11) 0.0045(11) 0.0060(12)
C5B 0.0187(14) 0.0235(15) 0.0213(13) 0.0041(11) 0.0052(11) 0.0072(11)
C6B 0.0206(14) 0.0178(14) 0.0219(14) 0.0030(11) 0.0024(11) 0.0054(11)
C7B 0.0205(15) 0.0202(14) 0.0228(14) 0.0019(11) 0.0015(12) 0.0050(11)
C8B 0.0234(15) 0.0286(16) 0.0236(15) 0.0028(12) -0.0002(12) 0.0086(12)
C9B 0.0269(16) 0.0309(17) 0.0213(15) 0.0055(13) -0.0011(13) 0.0083(13)
C10B 0.0175(14) 0.0251(15) 0.0238(14) 0.0019(11) 0.0030(11) 0.0088(12)
C11B 0.0173(14) 0.0236(15) 0.0227(14) 0.0023(11) 0.0036(11) 0.0076(11)
C12B 0.0269(17) 0.0213(14) 0.0190(13) 0.0004(12) 0.0015(11) 0.0068(11)

loop_
_atom_type_symbol
_atom_type_description
_atom_type_scat_dispersion_real
_atom_type_scat_dispersion_imag
_atom_type_scat_source
C C 0.0181 0.0091 'International Tables Vol C Tables 4.2.6.8 and 6.1.1.4'
H H 0 0 'International Tables Vol C Tables 4.2.6.8 and 6.1.1.4'
N N 0.0311 0.018 'International Tables Vol C Tables 4.2.6.8 and 6.1.1.4'
O O 0.0492 0.0322 'International Tables Vol C Tables 4.2.6.8 and 6.1.1.4'
Br Br -0.6763 1.2805 'International Tables Vol C Tables 4.2.6.8 and 6.1.1.4'
I I -0.3257 6.8362 'International Tables Vol C Tables 4.2.6.8 and 6.1.1.4'

loop_
_geom_angle_atom_site_label_1
_geom_angle_atom_site_label_2
_geom_angle_atom_site_label_3
_geom_angle
_geom_angle_site_symmetry_1
_geom_angle_site_symmetry_3
_geom_angle_publ_flag
C13A N5A C17A 121.8(3) . . ?
C13A N5A C18A 118.9(3) . . ?
C17A N5A C18A 119.2(3) . . ?
N5A C13A C14A 119.9(3) . . ?
N5A C13A H13A 120 . . ?
C14A C13A H13A 120 . . ?
C13A C14A C15A 120.3(3) . . ?
C13A C14A Br1A 118.8(3) . . ?
C15A C14A Br1A 120.9(3) . . ?
C14A C15A C16A 117.8(3) . . ?
C14A C15A H15A 121.1 . . ?
C16A C15A H15A 121.1 . . ?
C17A C16A C15A 120.4(3) . . ?
C17A C16A H16A 119.8 . . ?
C15A C16A H16A 119.8 . . ?
N5A C17A C16A 119.7(3) . . ?
N5A C17A H17A 120.2 . . ?
C16A C17A H17A 120.2 . . ?
N5A C18A H18A 109.5 . . ?
N5A C18A H18B 109.5 . . ?
H18A C18A H18B 109.5 . . ?
N5A C18A H18C 109.5 . . ?
H18A C18A H18C 109.5 . . ?
H18B C18A H18C 109.5 . . ?
C13B N5B C17B 121.6(3) . . ?
C13B N5B C18B 119.1(3) . . ?
C17B N5B C18B 119.3(3) . . ?
N5B C13B C14B 119.4(3) . . ?
N5B C13B H13B 120.3 . . ?
C14B C13B H13B 120.3 . . ?
C13B C14B C15B 120.2(3) . . ?
C13B C14B Br1B 118.6(3) . . ?
C15B C14B Br1B 121.1(3) . . ?
C16B C15B C14B 118.6(3) . . ?
C16B C15B H15B 120.7 . . ?
C14B C15B H15B 120.7 . . ?
C17B C16B C15B 119.9(3) . . ?
C17B C16B H16B 120 . . ?
C15B C16B H16B 120 . . ?
N5B C17B C16B 120.2(3) . . ?
N5B C17B H17B 119.9 . . ?
C16B C17B H17B 119.9 . . ?
N5B C18B H18D 109.5 . . ?
N5B C18B H18E 109.5 . . ?
H18D C18B H18E 109.5 . . ?
N5B C18B H18F 109.5 . . ?
H18D C18B H18F 109.5 . . ?
H18E C18B H18F 109.5 . . ?
N1A C1A C2A 178.8(4) . . ?
C3A C2A C1A 121.5(3) . . ?
C3A C2A C9A 123.6(3) . . ?
C1A C2A C9A 114.9(3) . . ?
C2A C3A C10A 121.6(3) . . ?
C2A C3A C4A 120.1(3) . . ?
C10A C3A C4A 118.3(3) . . ?
C5A C4A C3A 120.8(3) . . ?
C5A C4A H4A 119.6 . . ?
C3A C4A H4A 119.6 . . ?
C4A C5A C6A 120.9(3) . . ?
C4A C5A H5A 119.5 . . ?
C6A C5A H5A 119.5 . . ?
C7A C6A C11A 122.3(3) . . ?
C7A C6A C5A 119.6(3) . . ?
C11A C6A C5A 118.1(3) . . ?
C6A C7A C8A 120.7(3) . . ?
C6A C7A C12A 121.6(3) . . ?
C8A C7A C12A 117.6(3) . . ?
N2A C8A C7A 177.9(3) . . ?
N3A C9A C2A 177.3(4) . . ?
C11A C10A C3A 120.8(3) . . ?
C11A C10A H10A 119.6 . . ?
C3A C10A H10A 119.6 . . ?
C10A C11A C6A 121.0(3) . . ?
C10A C11A H11A 119.5 . . ?
C6A C11A H11A 119.5 . . ?
N4A C12A C7A 179.2(4) . . ?
N1B C1B C2B 179.7(4) . . ?
C3B C2B C9B 121.1(3) . . ?
C3B C2B C1B 121.8(3) . . ?
C9B C2B C1B 117.0(3) . . ?
C2B C3B C4B 121.4(3) . . ?
C2B C3B C10B 120.4(3) . . ?
C4B C3B C10B 118.1(3) . . ?
C5B C4B C3B 121.3(3) . . ?
C5B C4B H4B 119.3 . . ?
C3B C4B H4B 119.3 . . ?
C4B C5B C6B 120.5(3) . . ?
C4B C5B H5B 119.7 . . ?
C6B C5B H5B 119.7 . . ?
C7B C6B C5B 120.7(3) . . ?
C7B C6B C11B 121.3(3) . . ?
C5B C6B C11B 118.0(3) . . ?
C6B C7B C12B 121.7(3) . . ?
C6B C7B C8B 122.2(3) . . ?
C12B C7B C8B 116.0(3) . . ?
N2B C8B C7B 179.5(4) . . ?
N3B C9B C2B 178.3(4) . . ?
C11B C10B C3B 120.8(3) . . ?
C11B C10B H10B 119.6 . . ?
C3B C10B H10B 119.6 . . ?
C10B C11B C6B 121.1(3) . . ?
C10B C11B H11B 119.4 . . ?
C6B C11B H11B 119.4 . . ?
N4B C12B C7B 179.1(4) . . ?

loop_
_geom_bond_atom_site_label_1
_geom_bond_atom_site_label_2
_geom_bond_site_symmetry_2
_geom_bond_distance
_geom_bond_publ_flag
Br1A C14A . 1.885(4) ?
N5A C13A . 1.341(5) ?
N5A C17A . 1.343(5) ?
N5A C18A . 1.486(5) ?
C13A C14A . 1.378(5) ?
C13A H13A . 0.93 ?
C14A C15A . 1.387(5) ?
C15A C16A . 1.393(5) ?
C15A H15A . 0.93 ?
C16A C17A . 1.378(5) ?
C16A H16A . 0.93 ?
C17A H17A . 0.93 ?
C18A H18A . 0.96 ?
C18A H18B . 0.96 ?
C18A H18C . 0.96 ?
Br1B C14B . 1.888(3) ?
N5B C13B . 1.349(4) ?
N5B C17B . 1.347(5) ?
N5B C18B . 1.478(5) ?
C13B C14B . 1.387(5) ?
C13B H13B . 0.93 ?
C14B C15B . 1.385(5) ?
C15B C16B . 1.387(5) ?
C15B H15B . 0.93 ?
C16B C17B . 1.376(5) ?
C16B H16B . 0.93 ?
C17B H17B . 0.93 ?
C18B H18D . 0.96 ?
C18B H18E . 0.96 ?
C18B H18F . 0.96 ?
N1A C1A . 1.151(5) ?
N2A C8A . 1.151(5) ?
N3A C9A . 1.153(5) ?
N4A C12A . 1.154(5) ?
C1A C2A . 1.427(5) ?
C2A C3A . 1.395(4) ?
C2A C9A . 1.427(4) ?
C3A C10A . 1.427(4) ?
C3A C4A . 1.439(4) ?
C4A C5A . 1.357(4) ?
C4A H4A . 0.93 ?
C5A C6A . 1.436(4) ?
C5A H5A . 0.93 ?
C6A C7A . 1.404(4) ?
C6A C11A . 1.431(4) ?
C7A C8A . 1.422(5) ?
C7A C12A . 1.421(5) ?
C10A C11A . 1.364(4) ?
C10A H10A . 0.93 ?
C11A H11A . 0.93 ?
N1B C1B . 1.151(5) ?
N2B C8B . 1.150(5) ?
N3B C9B . 1.157(5) ?
N4B C12B . 1.154(5) ?
C1B C2B . 1.423(5) ?
C2B C3B . 1.401(4) ?
C2B C9B . 1.423(5) ?
C3B C4B . 1.430(4) ?
C3B C10B . 1.431(4) ?
C4B C5B . 1.369(4) ?
C4B H4B . 0.93 ?
C5B C6B . 1.435(4) ?
C5B H5B . 0.93 ?
C6B C7B . 1.396(4) ?
C6B C11B . 1.436(4) ?
C7B C12B . 1.425(5) ?
C7B C8B . 1.431(5) ?
C10B C11B . 1.366(4) ?
C10B H10B . 0.93 ?
C11B H11B . 0.93 ?

loop_
_geom_torsion_atom_site_label_1
_geom_torsion_atom_site_label_2
_geom_torsion_atom_site_label_3
_geom_torsion_atom_site_label_4
_geom_torsion
_geom_torsion_site_symmetry_1
_geom_torsion_site_symmetry_2
_geom_torsion_site_symmetry_3
_geom_torsion_site_symmetry_4
_geom_torsion_publ_flag
C17A N5A C13A C14A 1.5(5) . . . . ?
C18A N5A C13A C14A 179.6(3) . . . . ?
N5A C13A C14A C15A -0.7(5) . . . . ?
N5A C13A C14A Br1A -179.8(2) . . . . ?
C13A C14A C15A C16A -0.3(5) . . . . ?
Br1A C14A C15A C16A 178.8(3) . . . . ?
C14A C15A C16A C17A 0.6(6) . . . . ?
C13A N5A C17A C16A -1.2(5) . . . . ?
C18A N5A C17A C16A -179.2(3) . . . . ?
C15A C16A C17A N5A 0.1(6) . . . . ?
C17B N5B C13B C14B 1.2(5) . . . . ?
C18B N5B C13B C14B 177.8(3) . . . . ?
N5B C13B C14B C15B 0.7(5) . . . . ?
N5B C13B C14B Br1B -176.1(2) . . . . ?
C13B C14B C15B C16B -1.5(5) . . . . ?
Br1B C14B C15B C16B 175.2(3) . . . . ?
C14B C15B C16B C17B 0.6(5) . . . . ?
C13B N5B C17B C16B -2.1(5) . . . . ?
C18B N5B C17B C16B -178.7(3) . . . . ?
C15B C16B C17B N5B 1.2(5) . . . . ?
C1A C2A C3A C10A 178.4(3) . . . . ?
C9A C2A C3A C10A -2.6(5) . . . . ?
C1A C2A C3A C4A -0.9(5) . . . . ?
C9A C2A C3A C4A 178.1(3) . . . . ?
C2A C3A C4A C5A -179.6(3) . . . . ?
C10A C3A C4A C5A 1.1(5) . . . . ?
C3A C4A C5A C6A -0.5(5) . . . . ?
C4A C5A C6A C7A 178.8(3) . . . . ?
C4A C5A C6A C11A -0.7(5) . . . . ?
C11A C6A C7A C8A 175.3(3) . . . . ?
C5A C6A C7A C8A -4.3(5) . . . . ?
C11A C6A C7A C12A -3.0(5) . . . . ?
C5A C6A C7A C12A 177.4(3) . . . . ?
C2A C3A C10A C11A -179.7(3) . . . . ?
C4A C3A C10A C11A -0.3(5) . . . . ?
C3A C10A C11A C6A -0.9(5) . . . . ?
C7A C6A C11A C10A -178.1(3) . . . . ?
C5A C6A C11A C10A 1.4(5) . . . . ?
C9B C2B C3B C4B -173.4(3) . . . . ?
C1B C2B C3B C4B 3.1(5) . . . . ?
C9B C2B C3B C10B 4.5(5) . . . . ?
C1B C2B C3B C10B -178.9(3) . . . . ?
C2B C3B C4B C5B 176.3(3) . . . . ?
C10B C3B C4B C5B -1.7(5) . . . . ?
C3B C4B C5B C6B 1.0(5) . . . . ?
C4B C5B C6B C7B 179.9(3) . . . . ?
C4B C5B C6B C11B 0.5(4) . . . . ?
C5B C6B C7B C12B -178.5(3) . . . . ?
C11B C6B C7B C12B 0.8(5) . . . . ?
C5B C6B C7B C8B 2.6(5) . . . . ?
C11B C6B C7B C8B -178.1(3) . . . . ?
C2B C3B C10B C11B -177.2(3) . . . . ?
C4B C3B C10B C11B 0.8(5) . . . . ?
C3B C10B C11B C6B 0.7(5) . . . . ?
C7B C6B C11B C10B 179.2(3) . . . . ?
C5B C6B C11B C10B -1.4(5) . . . . ?
